data_2200249
loop_
_publ_author_name
'Vald\'es-Mart\'inez, Jes\'us'
'Alstrum-Acevedo, James H.'
'Toscano, Rub\'en A.'
'Espinosa-P\'erez, Georgina'
'Helfrich, Brian A.'
'West, Douglas X.'

_publ_section_title
;
 Bis(2-pyridiniomethyleneaminoguanidinium)
 <i>trans</i>-tetraaquadichloronickel(II) dichloride tetrahydrate
;
_journal_issue 4
_journal_name_full 'Acta Crystallographica Section E'
_journal_page_first m137
_journal_page_last m139
_journal_paper_doi 10.1107/S1600536801003725
_journal_volume 57
_journal_year 2001
_chemical_formula_iupac '(C7 H11 N4)2 [Ni (H2 O)4 Cl2] Cl2, 4H2 O'
_chemical_formula_moiety '2C7 H11 N4 1+, 2Cl 1-, Cl2 H8 Ni1 O4, 4H2 O'
_chemical_formula_sum 'C14 H38 Cl6 N10 Ni O8'
_chemical_formula_weight 745.95
_chemical_name_common
;
[2(Fopygu.2HCl)][trans-Ni(H2O)4Cl2]*4H2O
;
_chemical_name_systematic
;
Bis(2-pyridiniomethyleneaminoguanidinium)
trans-tetraaquadichloronickel(II)  dichloride tetrahydrate
;
_space_group_IT_number 15
_symmetry_cell_setting monoclinic
_symmetry_space_group_name_Hall '-C 2yc'
_symmetry_space_group_name_H-M 'C 1 2/c 1'
_audit_creation_method SHELXL-97
_cell_angle_alpha 90.00
_cell_angle_beta 99.590(10)
_cell_angle_gamma 90.00
_cell_formula_units_Z 4
_cell_length_a 24.698(4)
_cell_length_b 7.1060(10)
_cell_length_c 18.538(2)
_cell_measurement_reflns_used 33
_cell_measurement_temperature 293(2)
_cell_measurement_theta_max 12.5
_cell_measurement_theta_min 2.5
_cell_volume 3208.0(8)
_computing_cell_refinement 'P4 Software'
_computing_data_collection 'P4 Software (Siemens, 1995)'
_computing_data_reduction 'P4 Software'
_computing_structure_refinement 'SHELXL97 (Sheldrick, 1997)'
_computing_structure_solution 'SHELXS97 (Sheldrick, 1997)'
_diffrn_ambient_temperature 293(2)
_diffrn_measured_fraction_theta_full .995
_diffrn_measured_fraction_theta_max .995
_diffrn_measurement_device_type 'Siemens P4/PC'
_diffrn_measurement_method \q/2\q
_diffrn_radiation_monochromator graphite
_diffrn_radiation_source 'fine-focus sealed tube'
_diffrn_radiation_type MoK\a
_diffrn_radiation_wavelength .71073
_diffrn_reflns_av_R_equivalents .046
_diffrn_reflns_av_sigmaI/netI .071
_diffrn_reflns_limit_h_max 32
_diffrn_reflns_limit_h_min -1
_diffrn_reflns_limit_k_max 9
_diffrn_reflns_limit_k_min -1
_diffrn_reflns_limit_l_max 23
_diffrn_reflns_limit_l_min -24
_diffrn_reflns_number 4547
_diffrn_reflns_theta_full 27.5
_diffrn_reflns_theta_max 27.5
_diffrn_reflns_theta_min 1.7
_diffrn_standards_decay_% 3
_diffrn_standards_interval_count 97
_diffrn_standards_number 3
_exptl_absorpt_coefficient_mu 1.16
_exptl_absorpt_correction_T_max .367
_exptl_absorpt_correction_T_min .325
_exptl_absorpt_correction_type '\y scan'
_exptl_absorpt_process_details '(North et al., 1968)'
_exptl_crystal_colour yellow
_exptl_crystal_density_diffrn 1.544
_exptl_crystal_density_method 'not measured'
_exptl_crystal_description prism
_exptl_crystal_F_000 1544
_exptl_crystal_size_max .30
_exptl_crystal_size_mid .16
_exptl_crystal_size_min .10
_refine_diff_density_max .45
_refine_diff_density_min -.46
_refine_ls_extinction_method none
_refine_ls_goodness_of_fit_ref 1.02
_refine_ls_hydrogen_treatment constr
_refine_ls_matrix_type full
_refine_ls_number_parameters 219
_refine_ls_number_reflns 3656
_refine_ls_number_restraints 14
_refine_ls_restrained_S_all 1.02
_refine_ls_R_factor_all .097
_refine_ls_R_factor_gt .044
_refine_ls_shift/su_max .007
_refine_ls_shift/su_mean .000
_refine_ls_structure_factor_coef Fsqd
_refine_ls_weighting_details 'calc w = 1/[\s^2^(Fo^2^)+(0.0678P)^2^] where P = (Fo^2^+2Fc^2^)/3'
_refine_ls_weighting_scheme calc
_refine_ls_wR_factor_ref .142
_reflns_number_gt 2222
_reflns_number_total 3656
_reflns_threshold_expression I>2\s(I)
_cod_data_source_file ya6010.cif
_cod_data_source_block I
_cod_original_sg_symbol_H-M 'C 2/c'
_cod_database_code 2200249

loop_
_symmetry_equiv_pos_as_xyz
'x, y, z'
'-x, y, -z+1/2'
'x+1/2, y+1/2, z'
'-x+1/2, y+1/2, -z+1/2'
'-x, -y, -z'
'x, -y, z-1/2'
'-x+1/2, -y+1/2, -z'
'x+1/2, -y+1/2, z-1/2'

loop_
_atom_site_label
_atom_site_fract_x
_atom_site_fract_y
_atom_site_fract_z
_atom_site_U_iso_or_equiv
_atom_site_adp_type
_atom_site_calc_flag
_atom_site_refinement_flags
_atom_site_occupancy
_atom_site_disorder_assembly
_atom_site_disorder_group
_atom_site_type_symbol
Ni1 .0000 .15359(14) .7500 .02568(18) Uani d S 1 . . Ni
Cl1 .06641(4) .1543(2) .85984(5) .0369(3) Uani d . 1 . . Cl
Cl2 .01733(5) -.3392(2) .90767(6) .0416(3) Uani d . 1 . . Cl
Cl3 .21325(5) .4441(3) .34324(7) .0571(4) Uani d . 1 . . Cl
O1 -.04439(13) -.0467(5) .79698(16) .0329(7) Uani d D 1 . . O
H1A -.0665(18) -.115(7) .769(2) .040 Uiso d D 1 . . H
H1B -.028(2) -.113(7) .831(2) .040 Uiso d D 1 . . H
O2 .04223(12) .3594(6) .70079(16) .0348(7) Uani d D 1 . . O
H2A .061(2) .431(7) .733(2) .042 Uiso d D 1 . . H
H2B .023(2) .439(7) .675(3) .042 Uiso d D 1 . . H
O3 .16180(17) .1824(9) .7657(2) .0638(14) Uani d D 1 . . O
H3A .137(2) .164(12) .789(4) .077 Uiso d D 1 . . H
H3B .187(2) .263(9) .780(4) .077 Uiso d D 1 . . H
O4 .09134(14) .3454(7) .28761(19) .0452(8) Uani d D 1 . . O
H4A .1262(9) .354(11) .300(3) .054 Uiso d D 1 . . H
H4B .078(2) .354(10) .326(2) .054 Uiso d D 1 . . H
N1 .20203(16) .5269(7) .5040(2) .0378(9) Uani d D 1 . . N
H1 .213(2) .492(9) .4651(19) .045 Uiso d D 1 . . H
C2 .23711(18) .5220(7) .5686(2) .0357(10) Uani d . 1 . . C
C3 .2159(2) .5567(10) .6320(3) .0503(13) Uani d . 1 . . C
H3 .2417 .5589 .6790 .060 Uiso d R 1 . . H
C4 .1603(2) .5944(10) .6271(4) .0587(16) Uani d . 1 . . C
H4 .1449 .6267 .6714 .070 Uiso d R 1 . . H
C5 .1265(2) .5990(9) .5606(4) .0526(14) Uani d . 1 . . C
H5 .0925 .6147 .5563 .063 Uiso d R 1 . . H
C6 .1485(2) .5638(9) .4985(3) .0475(12) Uani d . 1 . . C
H6 .1275 .5750 .4478 .057 Uiso d R 1 . . H
C7 .29455(18) .4806(8) .5687(2) .0369(10) Uani d . 1 . . C
H7 .3187 .4549 .6124 .044 Uiso d R 1 . . H
C8 .38095(18) .3966(7) .4410(2) .0337(10) Uani d . 1 . . C
N2 .31041(14) .4551(6) .50681(18) .0331(8) Uani d . 1 . . N
N3 .36439(14) .4160(7) .50747(19) .0347(9) Uani d D 1 . . N
H3C .3840(19) .438(9) .5469(17) .042 Uiso d D 1 . . H
N4 .43360(17) .3601(9) .4416(2) .0472(11) Uani d D 1 . . N
H4C .439(3) .338(11) .3988(17) .057 Uiso d D 1 . . H
H4D .451(2) .318(9) .481(2) .057 Uiso d D 1 . . H
N5 .34519(17) .4116(8) .3810(2) .0442(11) Uani d D 1 . . N
H5A .3109(11) .437(10) .379(3) .053 Uiso d D 1 . . H
H5B .352(2) .375(9) .3404(19) .053 Uiso d D 1 . . H

loop_
_atom_site_aniso_label
_atom_site_aniso_U_11
_atom_site_aniso_U_22
_atom_site_aniso_U_33
_atom_site_aniso_U_12
_atom_site_aniso_U_13
_atom_site_aniso_U_23
Ni1 .0262(3) .0259(4) .0236(3) .000 .0003(2) .000
Cl1 .0366(5) .0395(6) .0302(4) -.0008(5) -.0070(4) .0024(5)
Cl2 .0472(6) .0406(6) .0347(5) -.0040(6) .0001(4) -.0031(5)
Cl3 .0395(6) .0873(11) .0408(6) .0026(7) -.0046(4) .0023(7)
O1 .0364(15) .0297(17) .0313(14) -.0070(15) .0014(11) .0011(14)
O2 .0368(15) .0319(17) .0336(14) -.0012(16) -.0006(11) .0035(15)
O3 .049(2) .102(4) .0419(18) -.005(3) .0096(16) -.006(2)
O4 .0436(17) .048(2) .0422(16) -.004(2) .0019(14) -.0055(19)
N1 .0360(18) .039(2) .0379(18) -.0005(18) .0032(15) -.0047(18)
C2 .035(2) .036(3) .036(2) -.007(2) .0080(16) -.0049(19)
C3 .051(3) .061(4) .041(2) -.010(3) .013(2) -.003(3)
C4 .054(3) .060(4) .069(4) -.004(3) .031(3) -.006(3)
C5 .034(2) .047(3) .079(4) .004(2) .016(2) .000(3)
C6 .037(2) .039(3) .064(3) .001(2) .000(2) .008(3)
C7 .033(2) .044(3) .0325(19) -.005(2) .0008(16) .000(2)
C8 .036(2) .033(2) .0315(18) -.0010(19) .0051(16) .0018(17)
N2 .0301(16) .038(2) .0292(16) -.0012(17) .0004(13) -.0035(17)
N3 .0280(16) .049(2) .0254(15) -.0001(17) -.0003(12) -.0026(16)
N4 .0396(19) .067(3) .0372(18) .009(2) .0120(16) .013(2)
N5 .043(2) .061(3) .0263(16) .007(2) -.0020(15) -.0007(19)

loop_
_atom_type_symbol
_atom_type_description
_atom_type_scat_dispersion_real
_atom_type_scat_dispersion_imag
_atom_type_scat_source
C C .0033 .0016 'International Tables Vol C Tables 4.2.6.8 and 6.1.1.4'
H H .0000 .0000 'International Tables Vol C Tables 4.2.6.8 and 6.1.1.4'
N N .0061 .0033 'International Tables Vol C Tables 4.2.6.8 and 6.1.1.4'
O O .0106 .0060 'International Tables Vol C Tables 4.2.6.8 and 6.1.1.4'
Cl Cl .1484 .1585 'International Tables Vol C Tables 4.2.6.8 and 6.1.1.4'
Ni Ni .3393 1.1124 'International Tables Vol C Tables 4.2.6.8 and 6.1.1.4'

loop_
_geom_angle_atom_site_label_1
_geom_angle_atom_site_label_2
_geom_angle_atom_site_label_3
_geom_angle_site_symmetry_1
_geom_angle_site_symmetry_3
_geom_angle
_geom_angle_publ_flag
O1 Ni1 O1 2_556 . 93.4(2) ?
O1 Ni1 O2 2_556 . 87.70(13) ?
O1 Ni1 O2 . . 178.04(13) yes
O1 Ni1 O2 2_556 2_556 178.05(13) ?
O1 Ni1 O2 . 2_556 87.71(13) ?
O2 Ni1 O2 . 2_556 91.3(2) ?
O1 Ni1 Cl1 2_556 . 91.35(9) ?
O1 Ni1 Cl1 . . 88.83(9) yes
O2 Ni1 Cl1 . . 92.79(9) yes
O2 Ni1 Cl1 2_556 . 87.03(9) ?
O1 Ni1 Cl1 2_556 2_556 88.82(9) ?
O1 Ni1 Cl1 . 2_556 91.34(9) ?
O2 Ni1 Cl1 . 2_556 87.03(9) ?
O2 Ni1 Cl1 2_556 2_556 92.79(9) ?
Cl1 Ni1 Cl1 . 2_556 179.75(9) ?
C6 N1 C2 . . 123.5(4) no
N1 C2 C3 . . 117.9(4) no
N1 C2 C7 . . 119.2(4) yes
C3 C2 C7 . . 122.9(4) no
C2 C3 C4 . . 119.2(5) no
C5 C4 C3 . . 120.9(5) no
C4 C5 C6 . . 118.7(5) no
N1 C6 C5 . . 119.8(5) no
N2 C7 C2 . . 118.1(4) yes
N5 C8 N4 . . 123.2(4) yes
N5 C8 N3 . . 119.9(4) yes
N4 C8 N3 . . 116.9(4) yes
C7 N2 N3 . . 117.7(4) yes
N2 N3 C8 . . 116.9(3) yes

loop_
_geom_bond_atom_site_label_1
_geom_bond_atom_site_label_2
_geom_bond_site_symmetry_2
_geom_bond_distance
_geom_bond_publ_flag
Ni1 O1 2_556 2.075(3) no
Ni1 O1 . 2.075(3) yes
Ni1 O2 . 2.092(4) yes
Ni1 O2 2_556 2.092(4) no
Ni1 Cl1 . 2.3923(9) yes
Ni1 Cl1 2_556 2.3924(9) no
N1 C6 . 1.334(6) yes
N1 C2 . 1.356(6) yes
C2 C3 . 1.386(7) yes
C2 C7 . 1.449(6) yes
C3 C4 . 1.386(8) yes
C4 C5 . 1.369(9) yes
C5 C6 . 1.376(8) yes
C7 N2 . 1.286(6) yes
C8 N3 . 1.368(5) yes
C8 N4 . 1.324(6) yes
C8 N5 . 1.304(6) yes
N2 N3 . 1.360(5) yes

loop_
_geom_hbond_atom_site_label_D
_geom_hbond_atom_site_label_H
_geom_hbond_atom_site_label_A
_geom_hbond_site_symmetry_A
_geom_hbond_distance_DH
_geom_hbond_distance_HA
_geom_hbond_distance_DA
_geom_hbond_angle_DHA
O1 H1A O4 5_556 .84 1.99 2.775(5) 156
O1 H1B Cl2 . .84 2.30 3.132(4) 169
O2 H2A O4 6_566 .85 1.97 2.795(6) 163
O2 H2B Cl2 2_566 .84 2.30 3.131(4) 169
O3 H3A Cl1 . .82 2.35 3.163(4) 172
O3 H3B Cl3 6_566 .85 2.42 3.180(6) 147
O4 H4A Cl3 . .86 2.26 3.096(4) 167
O4 H4B Cl2 6 .83 2.31 3.107(4) 161
N1 H1 N2 . .85 2.42 2.717(5) 101
N1 H1 Cl3 . .85 2.29 3.096(4) 160
N3 H3C Cl1 4_556 .82 2.48 3.231(4) 153
N4 H4C O2 7_556 .84 2.43 3.207(6) 155
N4 H4C O1 8 .84 2.49 3.119(5) 132
N4 H4D Cl2 4_556 .84 2.35 3.187(4) 168
N5 H5A N2 . .86 2.37 2.634(5) 98
N5 H5A Cl3 . .86 2.39 3.225(4) 162
N5 H5B O3 7_556 .84 1.98 2.778(6) 157
